data_2022664
loop_
_publ_author_name
'Kayukova, Lyudmila A.'
'Vologzhanina, Anna V.'
'Yergaliyeva, Elmira M.'
'Baitursynova, Gulnur P.'
'Shulgau, Zarina T.'
'Sergazy, Shynggys'

_publ_section_title
;
 Crystal structure and antidiabetic activity of 2-aminospiropyrazolinium
 tosylates and the product of <i>O</i>-tosylation of
 \b-(benzimidazol-1-yl)propioamidoxime
;
_journal_coeditor_code ZO3026
_journal_issue 10
_journal_name_full 'Acta Crystallographica Section C'
_journal_page_first
;
;
_journal_paper_doi 10.1107/S2053229622008464
_journal_volume 78
_journal_year 2022
_chemical_formula_iupac 'C7 H14 N3 S +, C7 H7 O3 S -'
_chemical_formula_moiety 'C7 H14 N3 S +, C7 H7 O3 S -'
_chemical_formula_sum 'C14 H21 N3 O3 S2'
_chemical_formula_weight 343.46
_chemical_name_common
;
2-Amino-8-thia-1,5-diazaspiro[4.5]dec-1-en-5-ium tosylate
;
_chemical_name_systematic
;
2-Amino-8-thia-1,5-diazaspiro[4.5]dec-1-en-5-ium 4-methylbenzenesulfonate
;
_space_group_crystal_system triclinic
_space_group_IT_number 2
_space_group_name_Hall '-P 1'
_space_group_name_H-M_alt 'P -1'
_atom_sites_solution_hydrogens geom
_atom_sites_solution_primary dual
_audit_creation_method
;
Olex2 1.2
(compiled 2018.05.29 svn.r3508 for OlexSys, GUI svn.r5506)
;
_cell_angle_alpha 84.881(2)
_cell_angle_beta 79.671(2)
_cell_angle_gamma 84.660(2)
_cell_formula_units_Z 2
_cell_length_a 6.2286(4)
_cell_length_b 8.5209(4)
_cell_length_c 16.2157(7)
_cell_measurement_reflns_used 6761
_cell_measurement_temperature 295
_cell_measurement_theta_max 30.51
_cell_measurement_theta_min 2.41
_cell_volume 840.68(8)
_computing_cell_refinement
;
SAINT (Bruker, 2013)
;
_computing_data_collection
;
APEX2 (Bruker, 2013)
;
_computing_data_reduction
;
SAINT (Bruker, 2013)
;
_computing_molecular_graphics
;
OLEX2 (Dolomanov <i>et al.</i>, 2009)
;
_computing_publication_material
;
OLEX2 (Dolomanov <i>et al.</i>, 2009)
;
_computing_structure_refinement
;
SHELXL2018 (Sheldrick, 2015<i>b</i>)
;
_computing_structure_solution
;
SHELXT2014 (Sheldrick, 2015<i>a</i>)
;
_diffrn_ambient_temperature 295
_diffrn_measured_fraction_theta_full 0.995
_diffrn_measured_fraction_theta_max 0.945
_diffrn_measurement_device_type 'Bruker D8 Quest PHOTON area detector'
_diffrn_measurement_method '\f and \w scans'
_diffrn_radiation_type MoK\a
_diffrn_radiation_wavelength 0.71073
_diffrn_reflns_av_R_equivalents 0.0641
_diffrn_reflns_av_unetI/netI 0.0792
_diffrn_reflns_limit_h_max 8
_diffrn_reflns_limit_h_min -8
_diffrn_reflns_limit_k_max 12
_diffrn_reflns_limit_k_min -11
_diffrn_reflns_limit_l_max 22
_diffrn_reflns_limit_l_min -22
_diffrn_reflns_number 13223
_diffrn_reflns_theta_full 25.242
_diffrn_reflns_theta_max 30.542
_diffrn_reflns_theta_min 2.407
_exptl_absorpt_coefficient_mu 0.332
_exptl_absorpt_correction_T_max 0.7461
_exptl_absorpt_correction_T_min 0.3894
_exptl_absorpt_correction_type multi-scan
_exptl_absorpt_process_details
;
(SADABS; Bruker, 2016)
;
_exptl_crystal_colour colourless
_exptl_crystal_density_diffrn 1.357
_exptl_crystal_description plate
_exptl_crystal_F_000 364
_exptl_crystal_size_max 0.24
_exptl_crystal_size_mid 0.16
_exptl_crystal_size_min 0.04
_refine_diff_density_max 1.695
_refine_diff_density_min -0.568
_refine_ls_extinction_method none
_refine_ls_goodness_of_fit_ref 1.047
_refine_ls_hydrogen_treatment constr
_refine_ls_matrix_type full
_refine_ls_number_parameters 200
_refine_ls_number_reflns 4869
_refine_ls_number_restraints 18
_refine_ls_restrained_S_all 1.108
_refine_ls_R_factor_all 0.1077
_refine_ls_R_factor_gt 0.0965
_refine_ls_shift/su_max 0.000
_refine_ls_shift/su_mean 0.000
_refine_ls_structure_factor_coef Fsqd
_refine_ls_weighting_details 'w=1/[\s^2^(Fo^2^)+(0.0100P)^2^+2.0384P] where P=(Fo^2^+2Fc^2^)/3'
_refine_ls_weighting_scheme calc
_refine_ls_wR_factor_gt 0.2109
_refine_ls_wR_factor_ref 0.2184
_reflns_number_gt 4011
_reflns_number_total 4869
_reflns_threshold_expression 'I > 2\s(I)'
_cod_data_source_file zo3026sup1.cif
_cod_data_source_block 8
_cod_database_code 2022664
_shelx_space_group_comment
;
The symmetry employed for this shelxl refinement is uniquely defined
by the following loop, which should always be used as a source of
symmetry information in preference to the above space-group names.
They are only intended as comments.
;
_shelx_estimated_absorpt_t_min 0.925
_shelx_estimated_absorpt_t_max 0.987
_shelxl_version_number 2.014

loop_
_space_group_symop_operation_xyz
'x, y, z'
'-x, -y, -z'

loop_
_atom_site_type_symbol
_atom_site_label
_atom_site_fract_x
_atom_site_fract_y
_atom_site_fract_z
_atom_site_U_iso_or_equiv
_atom_site_adp_type
_atom_site_calc_flag
_atom_site_occupancy
_atom_site_disorder_assembly
_atom_site_disorder_group
S S1 0.06650(13) 0.21138(9) 0.84507(5) 0.0369(2) Uani d 1 . .
O O1 0.0910(7) 0.3405(5) 0.8930(2) 0.0953(13) Uani d 1 . .
O O2 0.1327(7) 0.0588(4) 0.8768(3) 0.0983(13) Uani d 1 . .
O O3 -0.1582(5) 0.2148(5) 0.8334(2) 0.0807(10) Uani d 1 . .
C C8 0.2284(5) 0.2441(3) 0.74419(18) 0.0345(6) Uani d 1 . .
C C9 0.4255(6) 0.3104(5) 0.7344(2) 0.0485(8) Uani d 1 . .
H H9 0.4722 0.3450 0.7806 0.058 Uiso calc 1 . .
C C10 0.5534(7) 0.3252(6) 0.6556(3) 0.0627(11) Uani d 1 . .
H H10 0.6869 0.3693 0.6495 0.075 Uiso calc 1 . .
C C11 0.4883(7) 0.2762(6) 0.5858(2) 0.0608(10) Uani d 1 . .
C C12 0.2903(8) 0.2099(6) 0.5965(2) 0.0640(11) Uani d 1 . .
H H12 0.2441 0.1755 0.5502 0.077 Uiso calc 1 . .
C C13 0.1594(6) 0.1938(5) 0.6747(2) 0.0524(9) Uani d 1 . .
H H13 0.0260 0.1494 0.6808 0.063 Uiso calc 1 . .
C C14 0.6321(11) 0.2906(9) 0.4998(3) 0.104(2) Uani d 1 . .
H H14A 0.7310 0.3710 0.4985 0.155 Uiso calc 1 . .
H H14B 0.5419 0.3184 0.4577 0.155 Uiso calc 1 . .
H H14C 0.7142 0.1914 0.4888 0.155 Uiso calc 1 . .
S S2 0.8446(2) 0.77266(18) 0.64125(7) 0.0732(4) Uani d 1 . .
N N1 0.6906(4) 0.7734(3) 0.84033(16) 0.0374(5) Uani d 1 . .
N N2 0.5414(4) 0.6457(3) 0.85721(16) 0.0375(5) Uani d 1 . .
N N3 0.2608(5) 0.5778(4) 0.96441(18) 0.0457(7) Uani d 1 . .
H H3A 0.2324 0.5006 0.9384 0.055 Uiso calc 1 . .
H H3B 0.1852 0.5968 1.0128 0.055 Uiso calc 1 . .
C C1 0.6943(7) 0.8381(5) 0.9239(2) 0.0578(10) Uani d 1 . .
H H1A 0.7131 0.9505 0.9172 0.069 Uiso calc 1 . .
H H1B 0.8103 0.7839 0.9508 0.069 Uiso calc 1 . .
C C2 0.4705(6) 0.8047(4) 0.9734(2) 0.0480(8) Uani d 1 . .
H H2A 0.4761 0.7760 1.0323 0.058 Uiso calc 1 . .
H H2B 0.3643 0.8944 0.9686 0.058 Uiso calc 1 . .
C C3 0.4212(5) 0.6676(3) 0.92986(19) 0.0355(6) Uani d 1 . .
C C4 0.9151(6) 0.7088(5) 0.8040(2) 0.0490(8) Uani d 1 . .
H H4A 0.9673 0.6295 0.8441 0.059 Uiso calc 1 . .
H H4B 1.0128 0.7933 0.7950 0.059 Uiso calc 1 . .
C C5 0.9237(7) 0.6359(5) 0.7219(3) 0.0571(10) Uani d 1 . .
H H5A 0.8279 0.5502 0.7312 0.069 Uiso calc 1 . .
H H5B 1.0716 0.5912 0.7032 0.069 Uiso calc 1 . .
C C6 0.5830(7) 0.8394(6) 0.6995(3) 0.0636(11) Uani d 1 . .
H H6A 0.5142 0.9224 0.6659 0.076 Uiso calc 1 . .
H H6B 0.4893 0.7524 0.7104 0.076 Uiso calc 1 . .
C C7 0.6030(6) 0.9005(4) 0.7813(2) 0.0499(8) Uani d 1 . .
H H7A 0.4604 0.9436 0.8080 0.060 Uiso calc 1 . .
H H7B 0.7000 0.9855 0.7706 0.060 Uiso calc 1 . .

loop_
_atom_site_aniso_label
_atom_site_aniso_U_11
_atom_site_aniso_U_22
_atom_site_aniso_U_33
_atom_site_aniso_U_12
_atom_site_aniso_U_13
_atom_site_aniso_U_23
S1 0.0437(4) 0.0326(4) 0.0331(4) -0.0058(3) -0.0012(3) -0.0037(3)
O1 0.124(3) 0.097(2) 0.0675(19) -0.063(2) 0.0222(18) -0.0408(18)
O2 0.103(2) 0.072(2) 0.088(2) 0.0258(18) 0.0342(19) 0.0316(17)
O3 0.0597(18) 0.110(3) 0.0668(19) -0.0114(17) 0.0013(15) 0.0018(18)
C8 0.0380(15) 0.0311(13) 0.0335(14) -0.0020(11) -0.0045(11) -0.0023(10)
C9 0.0439(18) 0.059(2) 0.0437(18) -0.0130(15) -0.0028(14) -0.0100(15)
C10 0.048(2) 0.078(3) 0.059(2) -0.0210(19) 0.0072(17) -0.008(2)
C11 0.064(2) 0.072(3) 0.0394(18) -0.004(2) 0.0076(17) -0.0014(17)
C12 0.071(3) 0.088(3) 0.0350(18) -0.012(2) -0.0081(17) -0.0115(19)
C13 0.054(2) 0.069(2) 0.0378(17) -0.0166(18) -0.0095(15) -0.0060(16)
C14 0.104(4) 0.141(6) 0.053(3) -0.025(4) 0.031(3) -0.011(3)
S2 0.0749(8) 0.1005(10) 0.0369(5) -0.0010(6) 0.0091(5) -0.0094(5)
N1 0.0454(14) 0.0325(12) 0.0337(12) -0.0111(10) -0.0002(10) -0.0047(9)
N2 0.0447(14) 0.0326(12) 0.0351(12) -0.0099(10) -0.0015(10) -0.0060(9)
N3 0.0459(15) 0.0479(16) 0.0419(14) -0.0149(12) 0.0018(12) -0.0038(12)
C1 0.077(3) 0.061(2) 0.0390(17) -0.034(2) 0.0022(17) -0.0170(16)
C2 0.066(2) 0.0415(17) 0.0354(16) -0.0123(15) 0.0022(14) -0.0095(13)
C3 0.0389(15) 0.0328(13) 0.0340(14) -0.0029(11) -0.0042(11) -0.0024(10)
C4 0.0392(17) 0.056(2) 0.0509(19) -0.0048(15) -0.0058(14) -0.0018(16)
C5 0.049(2) 0.057(2) 0.061(2) 0.0028(17) 0.0070(17) -0.0183(18)
C6 0.063(2) 0.080(3) 0.0414(19) 0.006(2) -0.0062(17) 0.0109(18)
C7 0.058(2) 0.0332(15) 0.0490(19) 0.0052(14) 0.0080(16) 0.0027(13)

loop_
_atom_type_symbol
_atom_type_description
_atom_type_scat_dispersion_real
_atom_type_scat_dispersion_imag
_atom_type_scat_source
C C 0.0033 0.0016 'International Tables Vol C Tables 4.2.6.8 and 6.1.1.4'
H H 0.0000 0.0000 'International Tables Vol C Tables 4.2.6.8 and 6.1.1.4'
N N 0.0061 0.0033 'International Tables Vol C Tables 4.2.6.8 and 6.1.1.4'
O O 0.0106 0.0060 'International Tables Vol C Tables 4.2.6.8 and 6.1.1.4'
S S 0.1246 0.1234 'International Tables Vol C Tables 4.2.6.8 and 6.1.1.4'

loop_
_geom_angle_atom_site_label_1
_geom_angle_atom_site_label_2
_geom_angle_atom_site_label_3
_geom_angle_site_symmetry_1
_geom_angle_site_symmetry_3
_geom_angle
_geom_angle_publ_flag
O1 S1 O3 . . 109.4(3) ?
O1 S1 C8 . . 107.08(18) ?
O2 S1 O1 . . 116.8(3) ?
O2 S1 O3 . . 109.0(3) ?
O2 S1 C8 . . 106.86(18) ?
O3 S1 C8 . . 107.25(18) ?
C9 C8 S1 . . 121.1(2) ?
C9 C8 C13 . . 119.8(3) ?
C13 C8 S1 . . 119.0(3) ?
C8 C9 H9 . . 120.2 ?
C8 C9 C10 . . 119.5(3) ?
C10 C9 H9 . . 120.2 ?
C9 C10 H10 . . 119.1 ?
C11 C10 C9 . . 121.7(4) ?
C11 C10 H10 . . 119.1 ?
C10 C11 C12 . . 118.1(4) ?
C10 C11 C14 . . 121.2(5) ?
C12 C11 C14 . . 120.6(5) ?
C11 C12 H12 . . 119.4 ?
C11 C12 C13 . . 121.2(4) ?
C13 C12 H12 . . 119.4 ?
C8 C13 H13 . . 120.2 ?
C12 C13 C8 . . 119.6(4) ?
C12 C13 H13 . . 120.2 ?
C11 C14 H14A . . 109.5 ?
C11 C14 H14B . . 109.5 ?
C11 C14 H14C . . 109.5 ?
H14A C14 H14B . . 109.5 ?
H14A C14 H14C . . 109.5 ?
H14B C14 H14C . . 109.5 ?
C5 S2 C6 . . 96.39(18) ?
N2 N1 C1 . . 106.8(2) ?
N2 N1 C4 . . 109.9(2) ?
N2 N1 C7 . . 108.9(3) ?
C4 N1 C1 . . 109.6(3) ?
C4 N1 C7 . . 111.3(3) ?
C7 N1 C1 . . 110.2(3) ?
C3 N2 N1 . . 106.2(2) ?
H3A N3 H3B . . 120.0 ?
C3 N3 H3A . . 120.0 ?
C3 N3 H3B . . 120.0 ?
N1 C1 H1A . . 111.3 ?
N1 C1 H1B . . 111.3 ?
N1 C1 C2 . . 102.5(3) ?
H1A C1 H1B . . 109.2 ?
C2 C1 H1A . . 111.3 ?
C2 C1 H1B . . 111.3 ?
C1 C2 H2A . . 111.6 ?
C1 C2 H2B . . 111.6 ?
H2A C2 H2B . . 109.4 ?
C3 C2 C1 . . 100.6(3) ?
C3 C2 H2A . . 111.6 ?
C3 C2 H2B . . 111.6 ?
N2 C3 N3 . . 123.2(3) ?
N2 C3 C2 . . 115.9(3) ?
N3 C3 C2 . . 120.9(3) ?
N1 C4 H4A . . 109.0 ?
N1 C4 H4B . . 109.0 ?
N1 C4 C5 . . 112.9(3) ?
H4A C4 H4B . . 107.8 ?
C5 C4 H4A . . 109.0 ?
C5 C4 H4B . . 109.0 ?
S2 C5 H5A . . 108.9 ?
S2 C5 H5B . . 108.9 ?
C4 C5 S2 . . 113.4(3) ?
C4 C5 H5A . . 108.9 ?
C4 C5 H5B . . 108.9 ?
H5A C5 H5B . . 107.7 ?
S2 C6 H6A . . 109.2 ?
S2 C6 H6B . . 109.2 ?
H6A C6 H6B . . 107.9 ?
C7 C6 S2 . . 112.2(3) ?
C7 C6 H6A . . 109.2 ?
C7 C6 H6B . . 109.2 ?
N1 C7 H7A . . 109.2 ?
N1 C7 H7B . . 109.2 ?
C6 C7 N1 . . 112.2(3) ?
C6 C7 H7A . . 109.2 ?
C6 C7 H7B . . 109.2 ?
H7A C7 H7B . . 107.9 ?

loop_
_geom_bond_atom_site_label_1
_geom_bond_atom_site_label_2
_geom_bond_site_symmetry_2
_geom_bond_distance
_geom_bond_publ_flag
S1 O1 . 1.437(3) ?
S1 O2 . 1.408(3) ?
S1 O3 . 1.443(3) ?
S1 C8 . 1.775(3) ?
C8 C9 . 1.376(4) ?
C8 C13 . 1.390(4) ?
C9 H9 . 0.9300 ?
C9 C10 . 1.381(5) ?
C10 H10 . 0.9300 ?
C10 C11 . 1.378(6) ?
C11 C12 . 1.380(6) ?
C11 C14 . 1.519(6) ?
C12 H12 . 0.9300 ?
C12 C13 . 1.382(5) ?
C13 H13 . 0.9300 ?
C14 H14A . 0.9600 ?
C14 H14B . 0.9600 ?
C14 H14C . 0.9600 ?
S2 C5 . 1.779(5) ?
S2 C6 . 1.801(4) ?
N1 N2 . 1.472(3) ?
N1 C1 . 1.512(4) ?
N1 C4 . 1.492(4) ?
N1 C7 . 1.510(4) ?
N2 C3 . 1.296(4) ?
N3 H3A . 0.8600 ?
N3 H3B . 0.8600 ?
N3 C3 . 1.328(4) ?
C1 H1A . 0.9700 ?
C1 H1B . 0.9700 ?
C1 C2 . 1.517(5) ?
C2 H2A . 0.9700 ?
C2 H2B . 0.9700 ?
C2 C3 . 1.500(4) ?
C4 H4A . 0.9700 ?
C4 H4B . 0.9700 ?
C4 C5 . 1.509(5) ?
C5 H5A . 0.9700 ?
C5 H5B . 0.9700 ?
C6 H6A . 0.9700 ?
C6 H6B . 0.9700 ?
C6 C7 . 1.497(6) ?
C7 H7A . 0.9700 ?
C7 H7B . 0.9700 ?

_cod_database_fobs_code 2022664
